data_9015871
loop_
_publ_author_name
'Zachariasen, W. H.'

_publ_section_title
;
 The crystal structure of monoclinic metaboric acid
;
_journal_name_full 'Acta Crystallographica'
_journal_page_first 385
_journal_page_last 389
_journal_paper_doi 10.1107/S0365110X6300102X
_journal_volume 16
_journal_year 1963
_chemical_compound_source Synthetic
_chemical_formula_sum 'B H O2'
_chemical_name_mineral Clinometaborite
_space_group_IT_number 14
_symmetry_space_group_name_Hall '-P 2yab'
_symmetry_space_group_name_H-M 'P 1 21/a 1'
_cell_angle_alpha 90
_cell_angle_beta 93.26
_cell_angle_gamma 90
_cell_length_a 7.122
_cell_length_b 8.842
_cell_length_c 6.771
_cell_formula_units_Z 12
_cell_volume 425.698
_database_code_amcsd 0018978
_exptl_crystal_density_diffrn 2.051
_cod_original_formula_sum 'B O2 H'
_cod_database_code 9015871

loop_
_space_group_symop_operation_xyz
x,y,z
1/2+x,1/2-y,z
1/2-x,1/2+y,-z
-x,-y,-z

loop_
_atom_site_aniso_label
_atom_site_aniso_U_11
_atom_site_aniso_U_22
_atom_site_aniso_U_33
_atom_site_aniso_U_12
_atom_site_aniso_U_13
_atom_site_aniso_U_23
B1 0.01819 0.00356 0.01181 0.00096 0.00536 -0.00061
B2 0.02126 0.00673 0.01713 0.00096 0.00414 -0.00212
B3 0.02023 0.00871 0.01088 0.00127 0.00365 -0.00030
O1 0.02561 0.00634 0.01296 0.00287 0.00852 0.00212
O2 0.02075 0.00515 0.01343 0.00191 0.00755 0.00151
O3 0.02869 0.00634 0.01528 0.00350 0.01047 0.00151
O4 0.02459 0.00753 0.01435 0.00159 0.01047 0.00030
O5 0.02971 0.00713 0.01783 0.00032 0.01339 -0.00242
O6 0.01742 0.01149 0.01528 0.00000 0.00390 0.00151

loop_
_atom_site_label
_atom_site_fract_x
_atom_site_fract_y
_atom_site_fract_z
B1 0.26180 0.28910 0.47800
B2 0.40150 0.33830 0.17140
B3 0.23240 0.54220 0.32950
O1 0.21210 0.19390 0.62080
O2 0.21600 0.43900 0.49450
O3 0.35380 0.23790 0.31590
O4 0.35570 0.48660 0.18240
O5 0.49790 0.28380 0.01800
O6 0.03330 0.54670 0.22370
H1 0.02000 0.62000 0.15100
H2 0.54700 0.35700 0.94900
H3 0.93300 0.55200 0.34200

loop_
_cod_related_entry_id
_cod_related_entry_database
_cod_related_entry_code
1 AMCSD 0018978
